data_1553990
loop_
_publ_author_name
'Dave, M.'
'Rajagopal, A.'
'Damm-Ruttensperger, M.'
'Schwarz, B.'
'N\"agele, F.'
'Daccache, L.'
'Fantauzzi, D.'
'Jacob, T.'
'Streb, C.'

_publ_section_title
;
 Understanding homogeneous hydrogen evolution reactivity and deactivation
 pathways of molecular molybdenum sulfide catalysts
;
_journal_issue 5
_journal_name_full 'Sustainable Energy &amp; Fuels'
_journal_page_first 1020
_journal_paper_doi 10.1039/C7SE00599G
_journal_volume 2
_journal_year 2018
_chemical_formula_moiety 'Br6 Mo3 S7, 2(C24 H20 P)'
_chemical_formula_sum 'C48 H40 Br6 Mo3 P2 S7'
_chemical_formula_weight 1670.44
_chemical_name_systematic C48H40P2Mo3S7Br6
_space_group_crystal_system orthorhombic
_space_group_IT_number 61
_space_group_name_Hall '-P 2ac 2ab'
_space_group_name_H-M_alt 'P b c a'
_atom_sites_solution_hydrogens geom
_atom_sites_solution_primary direct
_audit_creation_date 2016-06-28
_audit_creation_method
;
Olex2 1.2
(compiled 2016.02.19 svn.r3266 for OlexSys, GUI svn.r5155)
;
_audit_update_record
;
2017-08-17 deposited with the CCDC.
2018-03-01 downloaded from the CCDC.
;
_cell_angle_alpha 90
_cell_angle_beta 90
_cell_angle_gamma 90
_cell_formula_units_Z 8
_cell_length_a 17.9676(3)
_cell_length_b 25.7114(6)
_cell_length_c 27.2220(5)
_cell_measurement_reflns_used 18089
_cell_measurement_temperature 150.00(10)
_cell_measurement_theta_max 28.7720
_cell_measurement_theta_min 3.4400
_cell_volume 12575.8(4)
_computing_cell_refinement 'CrysAlisPro 1.171.38.41 (Rigaku OD, 2015)'
_computing_data_collection 'CrysAlisPro 1.171.38.41 (Rigaku OD, 2015)'
_computing_data_reduction 'CrysAlisPro 1.171.38.41 (Rigaku OD, 2015)'
_computing_molecular_graphics 'Olex2 (Dolomanov et al., 2009)'
_computing_publication_material 'Olex2 (Dolomanov et al., 2009)'
_computing_structure_refinement 'ShelXL (Sheldrick, 2015)'
_computing_structure_solution 'ShelXS (Sheldrick, 2008)'
_diffrn_ambient_environment N~2~
_diffrn_ambient_temperature 150.00(10)
_diffrn_detector 'CCD plate'
_diffrn_detector_area_resol_mean 10.3385
_diffrn_detector_type Atlas
_diffrn_measured_fraction_theta_full 0.998
_diffrn_measured_fraction_theta_max 0.881
_diffrn_measurement_details
;
List of Runs (angles in degrees, time in seconds):

  # Type    Start    End  Width  t~exp~   \w     \q     \k     \f   Frames
#--------------------------------------------------------------------------
  1  \w    -64.00  39.00   1.00  103.26    --   11.14 -77.00-150.00  103
  2  \w     -1.00  24.00   1.00  103.26    --   11.14 -38.00  30.00   25
  3  \w    -21.00  19.00   1.00  103.26    --   11.14 -19.00-120.00   40
;
_diffrn_measurement_device 'four-circle diffractometer'
_diffrn_measurement_device_type 'SuperNova, Dual, Cu at zero, Atlas'
_diffrn_measurement_method '\w scans'
_diffrn_orient_matrix_type 'CrysAlisPro convention (1999,Acta A55,543-557)'
_diffrn_orient_matrix_UB_11 -0.0171884000
_diffrn_orient_matrix_UB_12 -0.0024928000
_diffrn_orient_matrix_UB_13 -0.0233484000
_diffrn_orient_matrix_UB_21 0.0283911000
_diffrn_orient_matrix_UB_22 0.0155573000
_diffrn_orient_matrix_UB_23 -0.0105777000
_diffrn_orient_matrix_UB_31 0.0213932000
_diffrn_orient_matrix_UB_32 -0.0226324000
_diffrn_orient_matrix_UB_33 -0.0046971000
_diffrn_radiation_monochromator mirror
_diffrn_radiation_probe x-ray
_diffrn_radiation_type MoK\a
_diffrn_radiation_wavelength 0.71073
_diffrn_reflns_av_R_equivalents 0.0312
_diffrn_reflns_av_unetI/netI 0.0354
_diffrn_reflns_Laue_measured_fraction_full 0.998
_diffrn_reflns_Laue_measured_fraction_max 0.881
_diffrn_reflns_limit_h_max 21
_diffrn_reflns_limit_h_min -24
_diffrn_reflns_limit_k_max 26
_diffrn_reflns_limit_k_min -34
_diffrn_reflns_limit_l_max 37
_diffrn_reflns_limit_l_min -28
_diffrn_reflns_number 58921
_diffrn_reflns_point_group_measured_fraction_full 0.998
_diffrn_reflns_point_group_measured_fraction_max 0.881
_diffrn_reflns_theta_full 26.000
_diffrn_reflns_theta_max 29.432
_diffrn_reflns_theta_min 2.972
_diffrn_source 'micro-focus sealed X-ray tube'
_diffrn_source_type 'SuperNova (Mo) X-ray Source'
_exptl_absorpt_coefficient_mu 4.715
_exptl_absorpt_correction_T_max 1.00000
_exptl_absorpt_correction_T_min 0.78588
_exptl_absorpt_correction_type multi-scan
_exptl_absorpt_process_details
;
CrysAlisPro 1.171.38.41 (Rigaku Oxford Diffraction, 2015)
Empirical absorption correction using spherical harmonics,
 implemented in SCALE3 ABSPACK scaling algorithm.
;
_exptl_crystal_colour 'clear reddish brown'
_exptl_crystal_colour_lustre clear
_exptl_crystal_colour_modifier reddish
_exptl_crystal_colour_primary brown
_exptl_crystal_density_diffrn 1.765
_exptl_crystal_description block
_exptl_crystal_F_000 6448
_exptl_crystal_recrystallization_method Acetonitrile/acetone
_exptl_crystal_size_max 0.3
_exptl_crystal_size_mid 0.2
_exptl_crystal_size_min 0.1
_refine_diff_density_max 2.155
_refine_diff_density_min -1.461
_refine_diff_density_rms 0.122
_refine_ls_extinction_method none
_refine_ls_goodness_of_fit_ref 1.135
_refine_ls_hydrogen_treatment constr
_refine_ls_matrix_type full
_refine_ls_number_parameters 595
_refine_ls_number_reflns 15343
_refine_ls_number_restraints 480
_refine_ls_restrained_S_all 1.141
_refine_ls_R_factor_all 0.0668
_refine_ls_R_factor_gt 0.0451
_refine_ls_shift/su_max 0.002
_refine_ls_shift/su_mean 0.000
_refine_ls_structure_factor_coef Fsqd
_refine_ls_weighting_details 'w=1/[\s^2^(Fo^2^)+(0.0609P)^2^+12.5204P] where P=(Fo^2^+2Fc^2^)/3'
_refine_ls_weighting_scheme calc
_refine_ls_wR_factor_gt 0.1182
_refine_ls_wR_factor_ref 0.1266
_reflns_Friedel_coverage 0.000
_reflns_number_gt 11215
_reflns_number_total 15343
_reflns_threshold_expression 'I > 2\s(I)'
_cod_data_source_file c7se00599g2.cif
_cod_data_source_block bs16040
_cod_database_code 1553990
_shelx_space_group_comment
;
The symmetry employed for this shelxl refinement is uniquely defined
by the following loop, which should always be used as a source of
symmetry information in preference to the above space-group names.
They are only intended as comments.
;
_reflns_odcompleteness_completeness 99.68
_reflns_odcompleteness_iscentric 1
_reflns_odcompleteness_theta 26.32
_olex2_refinement_description
;
1. Fixed Uiso
 At 1.2 times of:
  All C(H) groups
2. Restrained distances
 C40-C33 = C8-C2 = C2-C11 = C3-C10 = C3-C18 = C5-C12 = C5-C16 = C9-C7 = C7-C31
 = C8-C14 = C13-C11 = C21-C10 = C23-C18 = C17-C12 = C40-C16 = C9-C30 = C32-C31 =
  C15-C14 = C15-C13 = C22-C21 = C23-C22 = C33-C17 = C34-C30 = C34-C32 = C27-C1 =
  C28-C1 = C4-C36 = C44-C4 = C6-C20 = C6-C25 = C42-C19 = C43-C19 = C35-C27 =
 C41-C28 = C36-C24 = C45-C44 = C38-C20 = C37-C25 = C48-C42 = C46-C43 = C35-C29 =
  C41-C29 = C26-C24 = C45-C26 = C39-C38 = C39-C37 = C48-C47 = C47-C46
 1.35 with sigma of 0.02
 C17-C12 = C8-C2 = C2-C11 = C3-C10 = C3-C18 = C5-C12 = C5-C16 = C9-C7 = C7-C31
 = C8-C14 = C13-C11 = C21-C10 = C23-C18 = C40-C16 = C9-C30 = C32-C31 = C15-C14 =
  C15-C13 = C22-C21 = C23-C22 = C33-C17 = C40-C33 = C34-C30 = C34-C32 = C27-C1 =
  C28-C1 = C4-C36 = C44-C4 = C6-C20 = C6-C25 = C42-C19 = C43-C19 = C35-C27 =
 C41-C28 = C36-C24 = C45-C44 = C38-C20 = C37-C25 = C48-C42 = C46-C43 = C35-C29 =
  C41-C29 = C26-C24 = C45-C26 = C39-C38 = C39-C37 = C48-C47 = C47-C46
 1.4 with sigma of 0.02
3. Rigid bond restraints
 C2, C3, C5, C7, C8, C9, C10, C11, C12, C13, C14, C15, C16, C17, C18, C21, C22,
  C23, C30, C31, C32, C33, C34, C40, C1, C4, C6, C19, C20, C24, C25, C26, C27,
 C28, C29, C35, C36, C37, C38, C39, C41, C42, C43, C44, C45, C46, C47, C48
 with sigma for 1-2 distances of 0.01 and sigma for 1-3 distances of 0.01
 H8, H9, H10, H11, H12, H13, H14, H15, H16, H17, H18, H21, H22, H23, H30, H31,
 H32, H33, H34, H40, H20, H24, H25, H26, H28, H29, H35, H36, H37, H38, H39, H41,
  H42, H43, H44, H45, H46, H47, H48
 with sigma for 1-2 distances of 0.01 and sigma for 1-3 distances of 0.01
 S16, P1, P2
 with sigma for 1-2 distances of 0.01 and sigma for 1-3 distances of 0.01
 H8, H9, H10, H11, H12, H13, H14, H15, H16, H17, H18, H21, H22, H23, H30, H31,
 H32, H33, H34, H40, H20, H24, H25, H26, H27, H28, H29, H35, H36, H37, H38, H39,
  H41, H42, H43, H44, H45, H46, H47, H48
 with sigma for 1-2 distances of 0.01 and sigma for 1-3 distances of 0.01
4. Uiso/Uaniso restraints and constraints
C2 \\sim C3 \\sim C5 \\sim C7 \\sim C8 \\sim C9 \\sim C10 \\sim C11 \\sim C12
\\sim C13 \\sim C14 \\sim C15 \\sim C16 \\sim C17 \\sim C18 \\sim C21 \\sim C22
\\sim C23 \\sim C30 \\sim C31 \\sim C32 \\sim C33 \\sim C34 \\sim C40 \\sim C1
\\sim C4 \\sim C6 \\sim C19 \\sim C20 \\sim C24 \\sim C25 \\sim C26 \\sim C27
\\sim C28 \\sim C29 \\sim C35 \\sim C36 \\sim C37 \\sim C38 \\sim C39 \\sim C41
\\sim C42 \\sim C43 \\sim C44 \\sim C45 \\sim C46 \\sim C47 \\sim C48: within
2A with sigma of 0.04 and sigma for terminal atoms of 0.08
H8 \\sim H9 \\sim H10 \\sim H11 \\sim H12 \\sim H13 \\sim H14 \\sim H15 \\sim
H16 \\sim H17 \\sim H18 \\sim H21 \\sim H22 \\sim H23 \\sim H30 \\sim H31 \\sim
H32 \\sim H33 \\sim H34 \\sim H40 \\sim H20 \\sim H24 \\sim H25 \\sim H26 \\sim
H28 \\sim H29 \\sim H35 \\sim H36 \\sim H37 \\sim H38 \\sim H39 \\sim H41 \\sim
H42 \\sim H43 \\sim H44 \\sim H45 \\sim H46 \\sim H47 \\sim H48: within 2A with
sigma of 0.04 and sigma for terminal atoms of 0.08
S16 \\sim P1 \\sim P2: within 2A with sigma of 0.04 and sigma for terminal
atoms of 0.08
H8 \\sim H9 \\sim H10 \\sim H11 \\sim H12 \\sim H13 \\sim H14 \\sim H15 \\sim
H16 \\sim H17 \\sim H18 \\sim H21 \\sim H22 \\sim H23 \\sim H30 \\sim H31 \\sim
H32 \\sim H33 \\sim H34 \\sim H40 \\sim H20 \\sim H24 \\sim H25 \\sim H26 \\sim
H27 \\sim H28 \\sim H29 \\sim H35 \\sim H36 \\sim H37 \\sim H38 \\sim H39 \\sim
H41 \\sim H42 \\sim H43 \\sim H44 \\sim H45 \\sim H46 \\sim H47 \\sim H48:
within 2A with sigma of 0.04 and sigma for terminal atoms of 0.08
5.a Aromatic/amide H refined with riding coordinates:
 C8(H8), C9(H9), C10(H10), C11(H11), C12(H12), C13(H13), C14(H14), C15(H15),
 C16(H16), C17(H17), C18(H18), C21(H21), C22(H22), C23(H23), C30(H30), C31(H31),
  C32(H32), C33(H33), C34(H34), C40(H40), C20(H20), C24(H24), C25(H25),
 C26(H26), C27(H27), C28(H28), C29(H29), C35(H35), C36(H36), C37(H37), C38(H38),
  C39(H39), C41(H41), C42(H42), C43(H43), C44(H44), C45(H45), C46(H46),
 C47(H47), C48(H48)
;
_shelx_shelxl_version_number 2014/7
_olex2_submission_original_sample_id C48H40P2Mo3S7Br6
_olex2_submission_special_instructions 'No special instructions were received'
_oxdiff_exptl_absorpt_empirical_details
;
Empirical correction (ABSPACK) includes:
- Absorption correction using spherical harmonics
- Frame scaling
;
_oxdiff_exptl_absorpt_empirical_full_max 1.193
_oxdiff_exptl_absorpt_empirical_full_min 0.815

loop_
_space_group_symop_operation_xyz
'x, y, z'
'-x+1/2, -y, z+1/2'
'x+1/2, -y+1/2, -z'
'-x, y+1/2, -z+1/2'
'-x, -y, -z'
'x-1/2, y, -z-1/2'
'-x-1/2, y-1/2, z'
'x, -y-1/2, z-1/2'

loop_
_atom_site_label
_atom_site_type_symbol
_atom_site_fract_x
_atom_site_fract_y
_atom_site_fract_z
_atom_site_U_iso_or_equiv
_atom_site_adp_type
_atom_site_occupancy
_atom_site_site_symmetry_order
_atom_site_calc_flag
_atom_site_refinement_flags_posn
_atom_site_refinement_flags_adp
Mo1 Mo 0.40202(2) 0.09268(2) 0.11149(2) 0.03143(10) Uani 1 1 d . .
Mo2 Mo 0.53051(2) 0.09125(2) 0.05656(2) 0.03292(10) Uani 1 1 d . .
Mo3 Mo 0.41090(2) 0.14950(2) 0.02581(2) 0.03709(11) Uani 1 1 d . .
Br4 Br 0.39947(3) 0.13450(2) 0.19826(2) 0.04386(13) Uani 1 1 d . .
Br5 Br 0.62522(2) 0.02022(2) 0.02020(2) 0.04365(13) Uani 1 1 d . .
Br6 Br 0.65421(2) 0.13249(2) 0.08544(2) 0.04843(15) Uani 1 1 d . .
Br7 Br 0.33443(3) 0.16023(3) -0.05730(2) 0.05948(17) Uani 1 1 d . .
Br8 Br 0.30802(3) 0.02707(2) 0.15310(2) 0.04969(14) Uani 1 1 d . .
Br9 Br 0.40834(3) 0.25035(2) 0.02541(2) 0.05513(15) Uani 1 1 d . .
S10 S 0.30025(6) 0.14984(5) 0.08073(4) 0.0395(3) Uani 1 1 d . .
S11 S 0.45813(6) 0.01639(5) 0.07849(4) 0.0374(3) Uani 1 1 d . .
S13 S 0.51662(6) 0.04551(5) 0.13629(4) 0.0390(3) Uani 1 1 d . .
S14 S 0.53371(7) 0.14904(6) -0.01671(5) 0.0443(3) Uani 1 1 d . .
S15 S 0.32048(6) 0.08375(5) 0.04262(4) 0.0407(3) Uani 1 1 d . .
S16 S 0.48089(6) 0.16395(5) 0.09730(4) 0.0360(3) Uani 1 1 d . U
S17 S 0.47078(6) 0.08369(5) -0.02145(4) 0.0412(3) Uani 1 1 d . .
P1 P 0.55830(6) 0.26240(6) -0.15368(4) 0.0389(3) Uani 1 1 d . U
C2 C 0.6069(2) 0.26563(19) -0.09605(16) 0.0383(10) Uani 1 1 d D U
C3 C 0.6068(2) 0.2978(2) -0.20038(17) 0.0423(12) Uani 1 1 d D U
C5 C 0.4680(2) 0.2906(2) -0.14638(17) 0.0416(11) Uani 1 1 d D U
C7 C 0.5554(3) 0.1947(2) -0.17053(19) 0.0487(12) Uani 1 1 d D U
C8 C 0.5881(3) 0.3021(2) -0.06089(18) 0.0562(14) Uani 1 1 d D U
H8 H 0.5503 0.3259 -0.0669 0.067 Uiso 1 1 calc R U
C9 C 0.5032(3) 0.1625(2) -0.1490(2) 0.0561(14) Uani 1 1 d D U
H9 H 0.4644 0.1768 -0.1308 0.067 Uiso 1 1 calc R U
C10 C 0.6637(3) 0.3310(2) -0.18840(19) 0.0513(13) Uani 1 1 d D U
H10 H 0.6796 0.3341 -0.1560 0.062 Uiso 1 1 calc R U
C11 C 0.6643(3) 0.2309(2) -0.08712(19) 0.0471(12) Uani 1 1 d D U
H11 H 0.6777 0.2066 -0.1109 0.057 Uiso 1 1 calc R U
C12 C 0.4236(3) 0.2768(3) -0.1063(2) 0.0560(15) Uani 1 1 d D U
H12 H 0.4398 0.2517 -0.0841 0.067 Uiso 1 1 calc R U
C13 C 0.7017(3) 0.2325(2) -0.0425(2) 0.0544(14) Uani 1 1 d D U
H13 H 0.7405 0.2094 -0.0364 0.065 Uiso 1 1 calc R U
C14 C 0.6258(4) 0.3027(3) -0.0167(2) 0.0682(17) Uani 1 1 d D U
H14 H 0.6132 0.3270 0.0072 0.082 Uiso 1 1 calc R U
C15 C 0.6819(3) 0.2676(3) -0.0078(2) 0.0618(15) Uani 1 1 d D U
H15 H 0.7064 0.2680 0.0223 0.074 Uiso 1 1 calc R U
C16 C 0.4434(3) 0.3265(3) -0.1795(2) 0.0670(19) Uani 1 1 d D U
H16 H 0.4725 0.3357 -0.2064 0.080 Uiso 1 1 calc R U
C17 C 0.3557(3) 0.3007(3) -0.1000(2) 0.0661(17) Uani 1 1 d D U
H17 H 0.3263 0.2921 -0.0730 0.079 Uiso 1 1 calc R U
C18 C 0.5835(3) 0.2933(3) -0.24923(18) 0.0636(17) Uani 1 1 d D U
H18 H 0.5462 0.2698 -0.2576 0.076 Uiso 1 1 calc R U
C21 C 0.6970(3) 0.3596(3) -0.2252(2) 0.0658(17) Uani 1 1 d D U
H21 H 0.7367 0.3813 -0.2176 0.079 Uiso 1 1 calc R U
C22 C 0.6726(3) 0.3564(3) -0.2722(2) 0.0668(17) Uani 1 1 d D U
H22 H 0.6947 0.3769 -0.2963 0.080 Uiso 1 1 calc R U
C23 C 0.6160(3) 0.3237(3) -0.2847(2) 0.0683(18) Uani 1 1 d D U
H23 H 0.5995 0.3220 -0.3170 0.082 Uiso 1 1 calc R U
C30 C 0.5083(4) 0.1092(3) -0.1542(2) 0.0684(16) Uani 1 1 d D U
H30 H 0.4728 0.0876 -0.1399 0.082 Uiso 1 1 calc R U
C31 C 0.6126(3) 0.1735(3) -0.1985(2) 0.0670(17) Uani 1 1 d D U
H31 H 0.6467 0.1951 -0.2141 0.080 Uiso 1 1 calc R U
C32 C 0.6183(4) 0.1194(3) -0.2029(3) 0.081(2) Uani 1 1 d D U
H32 H 0.6571 0.1048 -0.2208 0.097 Uiso 1 1 calc R U
C33 C 0.3313(3) 0.3368(3) -0.1329(2) 0.082(2) Uani 1 1 d D U
H33 H 0.2854 0.3529 -0.1284 0.098 Uiso 1 1 calc R U
C34 C 0.5665(4) 0.0880(3) -0.1808(3) 0.0772(18) Uani 1 1 d D U
H34 H 0.5705 0.0521 -0.1837 0.093 Uiso 1 1 calc R U
C40 C 0.3746(4) 0.3492(4) -0.1724(3) 0.099(3) Uani 1 1 d D U
H40 H 0.3573 0.3734 -0.1950 0.119 Uiso 1 1 calc R U
P2 P 0.42994(7) 0.11821(5) -0.34379(5) 0.0384(3) Uani 1 1 d . U
C1 C 0.5190(3) 0.14647(18) -0.35743(18) 0.0407(11) Uani 1 1 d D U
C4 C 0.4428(3) 0.05539(19) -0.31635(19) 0.0424(11) Uani 1 1 d D U
C6 C 0.3758(3) 0.1119(2) -0.3988(2) 0.0533(14) Uani 1 1 d D U
C19 C 0.3801(3) 0.1598(2) -0.3037(3) 0.0585(15) Uani 1 1 d D U
C20 C 0.2992(3) 0.1035(3) -0.3946(3) 0.0697(18) Uani 1 1 d D U
H20 H 0.2766 0.1032 -0.3638 0.084 Uiso 1 1 calc R U
C24 C 0.5119(4) -0.0071(2) -0.2701(2) 0.0736(19) Uani 1 1 d D U
H24 H 0.5553 -0.0157 -0.2533 0.088 Uiso 1 1 calc R U
C25 C 0.4094(4) 0.1135(3) -0.4446(2) 0.0687(18) Uani 1 1 d D U
H25 H 0.4605 0.1186 -0.4476 0.082 Uiso 1 1 calc R U
C26 C 0.4585(4) -0.0404(3) -0.2722(3) 0.093(3) Uani 1 1 d D U
H26 H 0.4648 -0.0740 -0.2602 0.112 Uiso 1 1 calc R U
C27 C 0.5292(4) 0.1968(2) -0.3617(4) 0.122(4) Uani 1 1 d D U
H27 H 0.4886 0.2187 -0.3570 0.146 Uiso 1 1 calc R U
C28 C 0.5771(4) 0.1144(3) -0.3782(4) 0.097(3) Uani 1 1 d D U
H28 H 0.5680 0.0794 -0.3844 0.117 Uiso 1 1 calc R U
C29 C 0.6563(3) 0.1893(3) -0.3792(3) 0.076(2) Uani 1 1 d D U
H29 H 0.7040 0.2032 -0.3772 0.091 Uiso 1 1 calc R U
C35 C 0.5978(4) 0.2190(3) -0.3729(4) 0.117(4) Uani 1 1 d D U
H35 H 0.6022 0.2549 -0.3760 0.140 Uiso 1 1 calc R U
C36 C 0.5063(4) 0.0412(2) -0.2922(3) 0.082(2) Uani 1 1 d D U
H36 H 0.5462 0.0643 -0.2906 0.098 Uiso 1 1 calc R U
C37 C 0.3647(4) 0.1073(3) -0.4862(3) 0.093(3) Uani 1 1 d D U
H37 H 0.3861 0.1094 -0.5172 0.112 Uiso 1 1 calc R U
C38 C 0.2578(4) 0.0959(3) -0.4364(3) 0.092(2) Uani 1 1 d D U
H38 H 0.2072 0.0889 -0.4337 0.111 Uiso 1 1 calc R U
C39 C 0.2898(4) 0.0983(3) -0.4820(3) 0.100(3) Uani 1 1 d D U
H39 H 0.2608 0.0939 -0.5100 0.120 Uiso 1 1 calc R U
C41 C 0.6459(4) 0.1352(3) -0.3891(4) 0.093(3) Uani 1 1 d D U
H41 H 0.6839 0.1149 -0.4022 0.112 Uiso 1 1 calc R U
C42 C 0.3788(5) 0.1525(4) -0.2551(3) 0.109(3) Uani 1 1 d D U
H42 H 0.4025 0.1240 -0.2411 0.130 Uiso 1 1 calc R U
C43 C 0.3509(4) 0.2049(3) -0.3232(4) 0.110(3) Uani 1 1 d D U
H43 H 0.3575 0.2124 -0.3564 0.132 Uiso 1 1 calc R U
C44 C 0.3863(5) 0.0214(3) -0.3151(5) 0.139(5) Uani 1 1 d D U
H44 H 0.3416 0.0300 -0.3303 0.167 Uiso 1 1 calc R U
C45 C 0.3931(5) -0.0255(4) -0.2921(5) 0.156(5) Uani 1 1 d D U
H45 H 0.3521 -0.0475 -0.2902 0.187 Uiso 1 1 calc R U
C46 C 0.3118(4) 0.2388(3) -0.2935(5) 0.124(3) Uani 1 1 d D U
H46 H 0.2868 0.2672 -0.3069 0.149 Uiso 1 1 calc R U
C47 C 0.3106(6) 0.2299(4) -0.2447(5) 0.148(5) Uani 1 1 d D U
H47 H 0.2876 0.2537 -0.2240 0.178 Uiso 1 1 calc R U
C48 C 0.3411(6) 0.1883(5) -0.2260(4) 0.144(4) Uani 1 1 d D U
H48 H 0.3376 0.1825 -0.1924 0.173 Uiso 1 1 calc R U

loop_
_atom_site_aniso_label
_atom_site_aniso_U_11
_atom_site_aniso_U_22
_atom_site_aniso_U_33
_atom_site_aniso_U_23
_atom_site_aniso_U_13
_atom_site_aniso_U_12
Mo1 0.02439(17) 0.0493(2) 0.02062(18) -0.00772(16) 0.00580(13) -0.00741(15)
Mo2 0.02312(17) 0.0527(3) 0.02293(18) -0.01045(17) 0.00567(14) -0.01097(16)
Mo3 0.02677(18) 0.0609(3) 0.02360(19) -0.00167(18) 0.00520(14) -0.00901(17)
Br4 0.0372(2) 0.0693(3) 0.0250(2) -0.0165(2) 0.00325(18) 0.0027(2)
Br5 0.0280(2) 0.0636(3) 0.0393(3) -0.0217(2) 0.01205(19) -0.0132(2)
Br6 0.0247(2) 0.0743(4) 0.0463(3) -0.0291(3) 0.00445(19) -0.0127(2)
Br7 0.0390(3) 0.1114(5) 0.0280(3) 0.0059(3) 0.0006(2) -0.0026(3)
Br8 0.0421(3) 0.0625(3) 0.0445(3) -0.0016(3) 0.0215(2) -0.0129(2)
Br9 0.0502(3) 0.0633(4) 0.0520(3) 0.0153(3) 0.0093(2) -0.0024(3)
S10 0.0274(5) 0.0624(8) 0.0286(6) -0.0028(5) 0.0052(4) -0.0036(5)
S11 0.0319(5) 0.0513(7) 0.0288(6) -0.0115(5) 0.0111(4) -0.0101(5)
S13 0.0326(5) 0.0584(8) 0.0260(5) -0.0076(5) 0.0043(4) 0.0000(5)
S14 0.0336(6) 0.0681(9) 0.0312(6) -0.0011(6) 0.0101(5) -0.0148(6)
S15 0.0260(5) 0.0693(8) 0.0269(6) -0.0102(6) 0.0046(4) -0.0135(5)
S16 0.0280(5) 0.0501(7) 0.0299(6) -0.0088(5) 0.0038(4) -0.0084(5)
S17 0.0292(5) 0.0713(9) 0.0232(5) -0.0101(5) 0.0074(4) -0.0136(5)
P1 0.0307(6) 0.0632(8) 0.0228(6) 0.0017(6) -0.0020(5) 0.0042(5)
C2 0.037(2) 0.057(3) 0.021(2) 0.002(2) -0.0059(18) 0.003(2)
C3 0.026(2) 0.075(4) 0.026(2) 0.005(2) 0.0005(17) 0.007(2)
C5 0.024(2) 0.073(3) 0.027(2) 0.006(2) -0.0003(17) 0.001(2)
C7 0.040(3) 0.072(3) 0.034(3) -0.010(2) -0.009(2) 0.006(2)
C8 0.063(3) 0.075(4) 0.030(3) -0.005(3) -0.009(2) 0.017(3)
C9 0.062(3) 0.072(4) 0.034(3) 0.005(3) -0.008(2) 0.001(3)
C10 0.030(2) 0.090(4) 0.034(3) 0.007(3) -0.0040(19) 0.004(2)
C11 0.038(2) 0.064(3) 0.039(3) -0.001(2) -0.008(2) 0.002(2)
C12 0.052(3) 0.079(4) 0.037(3) 0.019(3) 0.015(2) 0.011(3)
C13 0.046(3) 0.067(4) 0.050(3) 0.008(3) -0.022(2) 0.001(2)
C14 0.078(4) 0.096(5) 0.031(3) -0.014(3) -0.006(3) 0.004(3)
C15 0.064(3) 0.089(4) 0.032(3) 0.012(3) -0.017(3) -0.010(3)
C16 0.041(3) 0.125(6) 0.036(3) 0.031(3) 0.011(2) 0.026(3)
C17 0.047(3) 0.105(5) 0.046(3) 0.011(3) 0.021(3) 0.009(3)
C18 0.048(3) 0.116(5) 0.027(3) 0.006(3) -0.004(2) -0.009(3)
C21 0.034(3) 0.110(5) 0.053(3) 0.018(3) 0.001(2) -0.011(3)
C22 0.041(3) 0.116(5) 0.043(3) 0.026(3) 0.012(2) 0.008(3)
C23 0.048(3) 0.129(6) 0.028(3) 0.015(3) 0.004(2) 0.008(3)
C30 0.084(4) 0.079(4) 0.043(3) 0.001(3) -0.009(3) -0.007(3)
C31 0.057(3) 0.089(4) 0.055(4) -0.033(3) 0.000(3) -0.006(3)
C32 0.073(4) 0.097(5) 0.071(5) -0.044(4) -0.001(3) 0.002(4)
C33 0.038(3) 0.159(7) 0.048(4) 0.027(4) 0.013(3) 0.038(4)
C34 0.097(5) 0.076(4) 0.058(4) -0.014(3) -0.020(4) 0.005(3)
C40 0.058(4) 0.178(8) 0.061(4) 0.061(5) 0.021(3) 0.060(5)
P2 0.0367(6) 0.0384(7) 0.0402(7) 0.0080(6) -0.0139(5) -0.0067(5)
C1 0.039(2) 0.043(3) 0.040(3) 0.012(2) -0.016(2) -0.0120(19)
C4 0.042(2) 0.040(3) 0.045(3) 0.011(2) -0.010(2) -0.008(2)
C6 0.055(3) 0.048(3) 0.057(3) 0.021(3) -0.029(3) -0.022(3)
C19 0.034(3) 0.058(3) 0.084(4) -0.017(3) -0.017(3) 0.005(2)
C20 0.059(3) 0.074(4) 0.077(4) 0.028(4) -0.031(3) -0.024(3)
C24 0.104(5) 0.057(4) 0.060(4) 0.008(3) -0.035(4) 0.007(3)
C25 0.081(4) 0.076(4) 0.049(3) 0.019(3) -0.032(3) -0.037(3)
C26 0.084(5) 0.062(4) 0.133(7) 0.038(4) -0.045(5) -0.013(3)
C27 0.081(5) 0.034(3) 0.251(11) 0.002(5) 0.090(6) -0.001(3)
C28 0.070(4) 0.057(4) 0.165(9) 0.022(5) 0.019(5) 0.000(3)
C29 0.051(3) 0.088(4) 0.088(5) 0.035(4) -0.022(3) -0.023(3)
C35 0.108(5) 0.044(3) 0.198(10) -0.030(5) 0.098(6) -0.031(3)
C36 0.103(5) 0.053(3) 0.089(5) 0.010(4) -0.044(4) -0.005(3)
C37 0.128(6) 0.095(5) 0.058(4) 0.026(4) -0.045(4) -0.059(5)
C38 0.073(4) 0.092(5) 0.112(5) 0.037(5) -0.065(4) -0.036(4)
C39 0.116(5) 0.094(5) 0.089(5) 0.037(5) -0.077(4) -0.049(5)
C41 0.065(4) 0.084(4) 0.131(8) 0.021(5) 0.017(4) 0.005(4)
C42 0.106(6) 0.133(7) 0.087(5) -0.021(5) 0.001(5) 0.050(5)
C43 0.071(5) 0.061(4) 0.197(8) 0.023(5) 0.044(5) 0.006(3)
C44 0.105(6) 0.087(6) 0.226(12) 0.080(7) -0.095(7) -0.042(5)
C45 0.126(7) 0.103(7) 0.237(13) 0.097(8) -0.097(8) -0.061(6)
C46 0.054(4) 0.077(5) 0.241(10) -0.030(7) -0.005(7) 0.011(4)
C47 0.104(7) 0.147(9) 0.193(9) -0.117(8) -0.068(7) 0.068(6)
C48 0.118(8) 0.194(10) 0.121(7) -0.062(7) -0.011(6) 0.059(8)

loop_
_atom_type_symbol
_atom_type_description
_atom_type_scat_dispersion_real
_atom_type_scat_dispersion_imag
_atom_type_scat_source
C C 0.0033 0.0016 'International Tables Vol C Tables 4.2.6.8 and 6.1.1.4'
H H 0.0000 0.0000 'International Tables Vol C Tables 4.2.6.8 and 6.1.1.4'
Br Br -0.2901 2.4595 'International Tables Vol C Tables 4.2.6.8 and 6.1.1.4'
Mo Mo -1.6832 0.6857 'International Tables Vol C Tables 4.2.6.8 and 6.1.1.4'
P P 0.1023 0.0942 'International Tables Vol C Tables 4.2.6.8 and 6.1.1.4'
S S 0.1246 0.1234 'International Tables Vol C Tables 4.2.6.8 and 6.1.1.4'

loop_
_geom_angle_atom_site_label_1
_geom_angle_atom_site_label_2
_geom_angle_atom_site_label_3
_geom_angle
Mo2 Mo1 Mo3 59.912(14)
Br4 Mo1 Mo2 120.997(18)
Br4 Mo1 Mo3 123.46(2)
Br4 Mo1 Br8 82.13(2)
Br8 Mo1 Mo2 139.55(2)
Br8 Mo1 Mo3 137.56(2)
S10 Mo1 Mo2 116.19(3)
S10 Mo1 Mo3 56.32(3)
S10 Mo1 Br4 92.78(3)
S10 Mo1 Br8 92.95(3)
S11 Mo1 Mo2 55.15(3)
S11 Mo1 Mo3 95.33(3)
S11 Mo1 Br4 133.78(4)
S11 Mo1 Br8 84.63(3)
S11 Mo1 S10 132.07(4)
S11 Mo1 S13 49.40(4)
S11 Mo1 S15 83.37(4)
S13 Mo1 Mo2 56.32(3)
S13 Mo1 Mo3 116.16(3)
S13 Mo1 Br4 88.25(3)
S13 Mo1 Br8 95.83(3)
S13 Mo1 S10 171.21(4)
S15 Mo1 Mo2 94.98(3)
S15 Mo1 Mo3 54.75(3)
S15 Mo1 Br4 137.96(3)
S15 Mo1 Br8 83.29(3)
S15 Mo1 S10 48.94(4)
S15 Mo1 S13 132.42(4)
S16 Mo1 Mo2 54.17(3)
S16 Mo1 Mo3 54.02(3)
S16 Mo1 Br4 80.62(3)
S16 Mo1 Br8 162.62(3)
S16 Mo1 S10 85.83(4)
S16 Mo1 S11 108.98(4)
S16 Mo1 S13 85.73(4)
S16 Mo1 S15 108.41(4)
Mo3 Mo2 Mo1 60.150(14)
Br5 Mo2 Mo1 137.84(2)
Br5 Mo2 Mo3 138.89(2)
Br6 Mo2 Mo1 123.421(19)
Br6 Mo2 Mo3 122.76(2)
Br6 Mo2 Br5 81.154(18)
S11 Mo2 Mo1 54.57(3)
S11 Mo2 Mo3 95.11(3)
S11 Mo2 Br5 83.66(3)
S11 Mo2 Br6 136.03(4)
S11 Mo2 S13 49.25(4)
S11 Mo2 S14 133.74(4)
S13 Mo2 Mo1 56.39(3)
S13 Mo2 Mo3 116.47(3)
S13 Mo2 Br5 93.66(3)
S13 Mo2 Br6 90.85(3)
S13 Mo2 S14 170.66(5)
S14 Mo2 Mo1 116.56(3)
S14 Mo2 Mo3 56.55(3)
S14 Mo2 Br5 95.51(3)
S14 Mo2 Br6 88.80(3)
S16 Mo2 Mo1 54.14(3)
S16 Mo2 Mo3 54.11(3)
S16 Mo2 Br5 162.87(3)
S16 Mo2 Br6 81.74(3)
S16 Mo2 S11 108.37(4)
S16 Mo2 S13 85.76(4)
S16 Mo2 S14 84.95(5)
S16 Mo2 S17 108.31(5)
S17 Mo2 Mo1 96.16(3)
S17 Mo2 Mo3 54.71(3)
S17 Mo2 Br5 84.36(3)
S17 Mo2 Br6 133.67(3)
S17 Mo2 S11 84.97(4)
S17 Mo2 S13 133.97(4)
S17 Mo2 S14 49.14(4)
Mo2 Mo3 Mo1 59.938(14)
Br7 Mo3 Mo1 138.10(2)
Br7 Mo3 Mo2 135.94(2)
Br9 Mo3 Mo1 122.17(2)
Br9 Mo3 Mo2 124.04(2)
Br9 Mo3 Br7 83.32(2)
S10 Mo3 Mo1 56.44(3)
S10 Mo3 Mo2 116.33(3)
S10 Mo3 Br7 95.62(3)
S10 Mo3 Br9 89.13(4)
S10 Mo3 S14 170.74(4)
S14 Mo3 Mo1 116.21(4)
S14 Mo3 Mo2 56.41(3)
S14 Mo3 Br7 93.60(3)
S14 Mo3 Br9 91.06(4)
S15 Mo3 Mo1 54.80(3)
S15 Mo3 Mo2 95.03(4)
S15 Mo3 Br7 83.40(3)
S15 Mo3 Br9 134.14(4)
S15 Mo3 S10 49.00(4)
S15 Mo3 S14 133.45(5)
S16 Mo3 Mo1 54.08(3)
S16 Mo3 Mo2 54.20(3)
S16 Mo3 Br7 164.86(4)
S16 Mo3 Br9 81.65(4)
S16 Mo3 S10 85.95(4)
S16 Mo3 S14 84.92(4)
S16 Mo3 S15 108.52(4)
S16 Mo3 S17 108.56(4)
S17 Mo3 Mo1 96.11(4)
S17 Mo3 Mo2 54.87(3)
S17 Mo3 Br7 81.24(3)
S17 Mo3 Br9 135.71(4)
S17 Mo3 S10 133.47(5)
S17 Mo3 S14 49.14(4)
S17 Mo3 S15 84.71(4)
Mo3 S10 Mo1 67.25(3)
S15 S10 Mo1 62.94(5)
S15 S10 Mo3 62.96(4)
Mo1 S11 Mo2 70.27(4)
S13 S11 Mo1 67.91(5)
S13 S11 Mo2 67.49(5)
Mo2 S13 Mo1 67.30(3)
S11 S13 Mo1 62.69(5)
S11 S13 Mo2 63.25(5)
Mo2 S14 Mo3 67.05(3)
S17 S14 Mo2 62.84(5)
S17 S14 Mo3 62.62(4)
Mo3 S15 Mo1 70.45(3)
S10 S15 Mo1 68.12(5)
S10 S15 Mo3 68.04(5)
Mo1 S16 Mo2 71.68(4)
Mo3 S16 Mo1 71.91(3)
Mo3 S16 Mo2 71.69(4)
Mo3 S17 Mo2 70.42(3)
S14 S17 Mo2 68.01(5)
S14 S17 Mo3 68.24(5)
C2 P1 C7 106.3(2)
C3 P1 C2 111.1(2)
C3 P1 C7 109.0(2)
C5 P1 C2 109.0(2)
C5 P1 C3 108.3(2)
C5 P1 C7 113.2(2)
C8 C2 P1 121.1(4)
C8 C2 C11 119.9(4)
C11 C2 P1 119.0(4)
C10 C3 P1 120.7(4)
C10 C3 C18 120.1(5)
C18 C3 P1 119.1(4)
C12 C5 P1 120.1(4)
C16 C5 P1 119.7(3)
C16 C5 C12 120.2(4)
C9 C7 P1 119.3(4)
C9 C7 C31 120.1(6)
C31 C7 P1 119.8(4)
C2 C8 H8 120.3
C2 C8 C14 119.4(5)
C14 C8 H8 120.3
C7 C9 H9 119.8
C30 C9 C7 120.3(6)
C30 C9 H9 119.8
C3 C10 H10 120.6
C3 C10 C21 118.9(5)
C21 C10 H10 120.6
C2 C11 H11 120.2
C2 C11 C13 119.7(5)
C13 C11 H11 120.2
C5 C12 H12 120.3
C17 C12 C5 119.3(5)
C17 C12 H12 120.3
C11 C13 H13 120.0
C15 C13 C11 120.1(5)
C15 C13 H13 120.0
C8 C14 H14 119.8
C15 C14 C8 120.3(6)
C15 C14 H14 119.8
C13 C15 C14 120.6(5)
C13 C15 H15 119.7
C14 C15 H15 119.7
C5 C16 H16 120.5
C5 C16 C40 118.9(5)
C40 C16 H16 120.5
C12 C17 H17 119.8
C33 C17 C12 120.5(5)
C33 C17 H17 119.8
C3 C18 H18 120.3
C23 C18 C3 119.5(6)
C23 C18 H18 120.3
C10 C21 H21 119.6
C22 C21 C10 120.9(6)
C22 C21 H21 119.6
C21 C22 H22 119.6
C21 C22 C23 120.9(6)
C23 C22 H22 119.6
C18 C23 H23 120.2
C22 C23 C18 119.7(5)
C22 C23 H23 120.2
C9 C30 H30 120.2
C9 C30 C34 119.6(7)
C34 C30 H30 120.2
C7 C31 H31 120.3
C7 C31 C32 119.3(6)
C32 C31 H31 120.3
C31 C32 H32 120.1
C34 C32 C31 119.8(6)
C34 C32 H32 120.1
C17 C33 H33 120.2
C17 C33 C40 119.6(5)
C40 C33 H33 120.2
C30 C34 H34 119.6
C32 C34 C30 120.8(7)
C32 C34 H34 119.6
C16 C40 H40 119.3
C33 C40 C16 121.5(6)
C33 C40 H40 119.3
C4 P2 C1 109.6(2)
C6 P2 C1 110.3(2)
C6 P2 C4 109.6(2)
C19 P2 C1 109.5(3)
C19 P2 C4 110.6(3)
C19 P2 C6 107.2(3)
C27 C1 P2 122.8(4)
C27 C1 C28 115.3(5)
C28 C1 P2 119.6(4)
C36 C4 P2 123.2(4)
C44 C4 P2 120.0(4)
C44 C4 C36 116.6(5)
C20 C6 P2 118.6(5)
C25 C6 P2 120.8(4)
C25 C6 C20 120.6(5)
C42 C19 P2 122.3(5)
C42 C19 C43 119.6(7)
C43 C19 P2 117.5(6)
C6 C20 H20 120.5
C38 C20 C6 119.1(7)
C38 C20 H20 120.5
C26 C24 H24 119.2
C26 C24 C36 121.6(6)
C36 C24 H24 119.2
C6 C25 H25 120.8
C6 C25 C37 118.3(6)
C37 C25 H25 120.8
C24 C26 H26 120.7
C24 C26 C45 118.5(7)
C45 C26 H26 120.7
C1 C27 H27 118.4
C1 C27 C35 123.2(6)
C35 C27 H27 118.4
C1 C28 H28 119.7
C41 C28 C1 120.7(7)
C41 C28 H28 119.7
C35 C29 H29 120.4
C35 C29 C41 119.2(6)
C41 C29 H29 120.4
C27 C35 H35 120.0
C29 C35 C27 120.0(6)
C29 C35 H35 120.0
C4 C36 C24 120.6(6)
C4 C36 H36 119.7
C24 C36 H36 119.7
C25 C37 H37 119.4
C39 C37 C25 121.1(7)
C39 C37 H37 119.4
C20 C38 H38 119.4
C39 C38 C20 121.1(6)
C39 C38 H38 119.4
C37 C39 H39 120.2
C38 C39 C37 119.7(6)
C38 C39 H39 120.2
C28 C41 C29 117.0(7)
C28 C41 H41 121.5
C29 C41 H41 121.5
C19 C42 H42 120.7
C19 C42 C48 118.7(9)
C48 C42 H42 120.7
C19 C43 H43 120.1
C19 C43 C46 119.8(9)
C46 C43 H43 120.1
C4 C44 H44 119.3
C4 C44 C45 121.4(7)
C45 C44 H44 119.3
C26 C45 C44 120.9(7)
C26 C45 H45 119.6
C44 C45 H45 119.6
C43 C46 H46 120.7
C47 C46 C43 118.5(10)
C47 C46 H46 120.7
C46 C47 H47 119.4
C48 C47 C46 121.2(10)
C48 C47 H47 119.4
C42 C48 H48 119.2
C47 C48 C42 121.6(11)
C47 C48 H48 119.2

loop_
_geom_bond_atom_site_label_1
_geom_bond_atom_site_label_2
_geom_bond_distance
Mo1 Mo2 2.7508(5)
Mo1 Mo3 2.7567(6)
Mo1 Br4 2.5959(6)
Mo1 Br8 2.6422(6)
Mo1 S10 2.4909(13)
Mo1 S11 2.3813(12)
Mo1 S13 2.4833(12)
Mo1 S15 2.3904(12)
Mo1 S16 2.3484(12)
Mo2 Mo3 2.7501(6)
Mo2 Br5 2.6853(6)
Mo2 Br6 2.5849(5)
Mo2 S11 2.3983(12)
Mo2 S13 2.4812(13)
Mo2 S14 2.4877(14)
Mo2 S16 2.3494(12)
Mo2 S17 2.3872(12)
Mo3 Br7 2.6615(7)
Mo3 Br9 2.5932(8)
Mo3 S10 2.4875(11)
Mo3 S14 2.4918(12)
Mo3 S15 2.3889(12)
Mo3 S16 2.3467(12)
Mo3 S17 2.3824(13)
S10 S15 2.0241(18)
S11 S13 2.0347(16)
S14 S17 2.0292(18)
P1 C2 1.798(4)
P1 C3 1.790(5)
P1 C5 1.789(5)
P1 C7 1.802(6)
C2 C8 1.381(7)
C2 C11 1.386(6)
C3 C10 1.371(7)
C3 C18 1.399(6)
C5 C12 1.397(6)
C5 C16 1.364(6)
C7 C9 1.382(7)
C7 C31 1.389(7)
C8 H8 0.9300
C8 C14 1.382(7)
C9 H9 0.9300
C9 C30 1.381(8)
C10 H10 0.9300
C10 C21 1.379(7)
C11 H11 0.9300
C11 C13 1.389(6)
C12 H12 0.9300
C12 C17 1.377(7)
C13 H13 0.9300
C13 C15 1.355(7)
C14 H14 0.9300
C14 C15 1.373(8)
C15 H15 0.9300
C16 H16 0.9300
C16 C40 1.380(7)
C17 H17 0.9300
C17 C33 1.362(8)
C18 H18 0.9300
C18 C23 1.373(7)
C21 H21 0.9300
C21 C22 1.357(7)
C22 H22 0.9300
C22 C23 1.363(8)
C23 H23 0.9300
C30 H30 0.9300
C30 C34 1.383(8)
C31 H31 0.9300
C31 C32 1.401(8)
C32 H32 0.9300
C32 C34 1.371(8)
C33 H33 0.9300
C33 C40 1.365(7)
C34 H34 0.9300
C40 H40 0.9300
P2 C1 1.796(5)
P2 C4 1.795(5)
P2 C6 1.794(5)
P2 C19 1.771(6)
C1 C27 1.313(7)
C1 C28 1.447(8)
C4 C36 1.367(7)
C4 C44 1.339(8)
C6 C20 1.398(7)
C6 C25 1.385(8)
C19 C42 1.334(9)
C19 C43 1.380(8)
C20 H20 0.9300
C20 C38 1.375(8)
C24 H24 0.9300
C24 C26 1.288(8)
C24 C36 1.384(7)
C25 H25 0.9300
C25 C37 1.397(7)
C26 H26 0.9300
C26 C45 1.350(9)
C27 H27 0.9300
C27 C35 1.393(8)
C28 H28 0.9300
C28 C41 1.379(8)
C29 H29 0.9300
C29 C35 1.311(8)
C29 C41 1.429(9)
C35 H35 0.9300
C36 H36 0.9300
C37 H37 0.9300
C37 C39 1.370(9)
C38 H38 0.9300
C38 C39 1.369(9)
C39 H39 0.9300
C41 H41 0.9300
C42 H42 0.9300
C42 C48 1.391(9)
C43 H43 0.9300
C43 C46 1.382(10)
C44 H44 0.9300
C44 C45 1.365(9)
C45 H45 0.9300
C46 H46 0.9300
C46 C47 1.348(11)
C47 H47 0.9300
C47 C48 1.304(11)
C48 H48 0.9300

loop_
_geom_torsion_atom_site_label_1
_geom_torsion_atom_site_label_2
_geom_torsion_atom_site_label_3
_geom_torsion_atom_site_label_4
_geom_torsion
P1 C2 C8 C14 178.8(5)
P1 C2 C11 C13 -179.2(4)
P1 C3 C10 C21 -176.6(5)
P1 C3 C18 C23 174.3(5)
P1 C5 C12 C17 177.0(5)
P1 C5 C16 C40 -177.9(6)
P1 C7 C9 C30 -168.1(4)
P1 C7 C31 C32 166.9(5)
C2 P1 C3 C10 -12.7(5)
C2 P1 C3 C18 170.5(4)
C2 P1 C5 C12 -47.2(5)
C2 P1 C5 C16 131.2(5)
C2 P1 C7 C9 79.6(5)
C2 P1 C7 C31 -89.9(5)
C2 C8 C14 C15 0.3(10)
C2 C11 C13 C15 0.4(9)
C3 P1 C2 C8 95.8(5)
C3 P1 C2 C11 -84.1(5)
C3 P1 C5 C12 -168.2(5)
C3 P1 C5 C16 10.2(6)
C3 P1 C7 C9 -160.6(4)
C3 P1 C7 C31 29.9(5)
C3 C10 C21 C22 2.0(10)
C3 C18 C23 C22 2.6(10)
C5 P1 C2 C8 -23.5(5)
C5 P1 C2 C11 156.7(4)
C5 P1 C3 C10 107.0(4)
C5 P1 C3 C18 -69.9(5)
C5 P1 C7 C9 -40.0(5)
C5 P1 C7 C31 150.5(4)
C5 C12 C17 C33 1.1(11)
C5 C16 C40 C33 0.7(14)
C7 P1 C2 C8 -145.8(5)
C7 P1 C2 C11 34.3(5)
C7 P1 C3 C10 -129.5(4)
C7 P1 C3 C18 53.7(5)
C7 P1 C5 C12 70.9(5)
C7 P1 C5 C16 -110.7(5)
C7 C9 C30 C34 0.6(9)
C7 C31 C32 C34 1.8(10)
C8 C2 C11 C13 1.0(8)
C8 C14 C15 C13 1.1(10)
C9 C7 C31 C32 -2.6(9)
C9 C30 C34 C32 -1.4(10)
C10 C3 C18 C23 -2.6(9)
C10 C21 C22 C23 -2.0(11)
C11 C2 C8 C14 -1.3(9)
C11 C13 C15 C14 -1.4(10)
C12 C5 C16 C40 0.5(11)
C12 C17 C33 C40 0.1(13)
C16 C5 C12 C17 -1.5(10)
C17 C33 C40 C16 -1.0(15)
C18 C3 C10 C21 0.3(8)
C21 C22 C23 C18 -0.4(10)
C31 C7 C9 C30 1.4(8)
C31 C32 C34 C30 0.2(11)
P2 C1 C27 C35 -179.1(9)
P2 C1 C28 C41 179.9(7)
P2 C4 C36 C24 177.5(6)
P2 C4 C44 C45 -176.3(11)
P2 C6 C20 C38 -176.6(5)
P2 C6 C25 C37 178.8(6)
P2 C19 C42 C48 177.1(8)
P2 C19 C43 C46 -179.8(6)
C1 P2 C4 C36 24.0(7)
C1 P2 C4 C44 -162.1(8)
C1 P2 C6 C20 -163.7(5)
C1 P2 C6 C25 18.4(6)
C1 P2 C19 C42 -97.2(7)
C1 P2 C19 C43 73.7(6)
C1 C27 C35 C29 -0.8(19)
C1 C28 C41 C29 -0.5(13)
C4 P2 C1 C27 -156.3(7)
C4 P2 C1 C28 42.0(6)
C4 P2 C6 C20 75.5(5)
C4 P2 C6 C25 -102.4(5)
C4 P2 C19 C42 23.6(8)
C4 P2 C19 C43 -165.4(5)
C4 C44 C45 C26 -4(2)
C6 P2 C1 C27 82.9(8)
C6 P2 C1 C28 -78.8(6)
C6 P2 C4 C36 145.1(6)
C6 P2 C4 C44 -40.9(9)
C6 P2 C19 C42 143.1(7)
C6 P2 C19 C43 -45.9(6)
C6 C20 C38 C39 -2.6(11)
C6 C25 C37 C39 -1.9(12)
C19 P2 C1 C27 -34.8(8)
C19 P2 C1 C28 163.5(6)
C19 P2 C4 C36 -96.8(6)
C19 P2 C4 C44 77.1(8)
C19 P2 C6 C20 -44.6(6)
C19 P2 C6 C25 137.5(5)
C19 C42 C48 C47 -3.4(18)
C19 C43 C46 C47 7.6(14)
C20 C6 C25 C37 0.9(10)
C20 C38 C39 C37 1.6(13)
C24 C26 C45 C44 8(2)
C25 C6 C20 C38 1.3(10)
C25 C37 C39 C38 0.7(13)
C26 C24 C36 C4 1.1(13)
C27 C1 C28 C41 16.9(12)
C28 C1 C27 C35 -16.7(15)
C35 C29 C41 C28 -17.5(13)
C36 C4 C44 C45 -1.9(18)
C36 C24 C26 C45 -6.8(16)
C41 C29 C35 C27 18.7(16)
C42 C19 C43 C46 -8.6(12)
C43 C19 C42 C48 6.3(14)
C43 C46 C47 C48 -4.7(17)
C44 C4 C36 C24 3.3(13)
C46 C47 C48 C42 2.6(19)

loop_
_smtbx_masks_void_nr
_smtbx_masks_void_average_x
_smtbx_masks_void_average_y
_smtbx_masks_void_average_z
_smtbx_masks_void_volume
_smtbx_masks_void_count_electrons
1 0.000 0.000 0.000 598.0 131.9
2 0.000 0.500 0.500 598.0 131.9
3 0.500 0.500 1.000 598.0 131.9
4 0.500 0.000 0.500 598.0 131.9
